data_7002751
loop_
_publ_author_name
'Shen, Min-Yi'
'Peng, Ya-Liu'
'Hung, Wen-Chou'
'Lin, Chu-Chieh'

_publ_section_title
;
 Preparation and characterization of bisphenolato magnesium
 derivatives: an efficient catalyst for the ring-opening polymerization
 of \e-caprolactone and L-lactide
;
_journal_issue 44
_journal_name_full 'Dalton Transactions'
_journal_page_first 9906
_journal_page_last 9913
_journal_paper_doi 10.1039/b912443h
_journal_year 2009
_chemical_formula_moiety 'C76 H108 Mg2 O6, 2(C7 H8)'
_chemical_formula_sum 'C90 H124 Mg2 O6'
_chemical_formula_weight 1350.51
_chemical_name_systematic
;
?
;
_space_group_IT_number 15
_symmetry_cell_setting monoclinic
_symmetry_space_group_name_Hall '-C 2yc'
_symmetry_space_group_name_H-M 'C 1 2/c 1'
_atom_sites_solution_hydrogens geom
_atom_sites_solution_primary direct
_atom_sites_solution_secondary difmap
_audit_creation_method SHELXL-97
_cell_angle_alpha 90.00
_cell_angle_beta 100.342(4)
_cell_angle_gamma 90.00
_cell_formula_units_Z 4
_cell_length_a 18.354(3)
_cell_length_b 14.909(3)
_cell_length_c 30.879(5)
_cell_measurement_reflns_used 5860
_cell_measurement_temperature 293(2)
_cell_measurement_theta_max 25.907
_cell_measurement_theta_min 2.256
_cell_volume 8312(3)
_computing_cell_refinement 'Bruker SMART'
_computing_data_collection 'Bruker SMART'
_computing_data_reduction 'Bruker SHELXTL'
_computing_molecular_graphics 'Bruker SHELXTL'
_computing_publication_material 'Bruker SHELXTL'
_computing_structure_refinement 'SHELXL-97 (Sheldrick, 1997)'
_computing_structure_solution 'SHELXS-97 (Sheldrick, 1990)'
_diffrn_ambient_temperature 293(2)
_diffrn_measured_fraction_theta_full 0.983
_diffrn_measured_fraction_theta_max 0.983
_diffrn_measurement_device_type 'CCD area detector'
_diffrn_measurement_method 'phi and omega scans'
_diffrn_radiation_monochromator graphite
_diffrn_radiation_source 'fine-focus sealed tube'
_diffrn_radiation_type MoK\a
_diffrn_radiation_wavelength 0.71073
_diffrn_reflns_av_R_equivalents 0.0683
_diffrn_reflns_av_sigmaI/netI 0.0660
_diffrn_reflns_limit_h_max 22
_diffrn_reflns_limit_h_min -16
_diffrn_reflns_limit_k_max 18
_diffrn_reflns_limit_k_min -18
_diffrn_reflns_limit_l_max 29
_diffrn_reflns_limit_l_min -38
_diffrn_reflns_number 21853
_diffrn_reflns_theta_full 26.01
_diffrn_reflns_theta_max 26.01
_diffrn_reflns_theta_min 1.82
_exptl_absorpt_coefficient_mu 0.079
_exptl_absorpt_correction_T_max 0.987
_exptl_absorpt_correction_T_min 0.933
_exptl_absorpt_correction_type multi-scan
_exptl_absorpt_process_details 'SADABS, Sheldrick (1996)'
_exptl_crystal_colour colorless
_exptl_crystal_density_diffrn 1.079
_exptl_crystal_density_method 'not measured'
_exptl_crystal_description parallelpiped
_exptl_crystal_F_000 2944
_exptl_crystal_size_max 0.25
_exptl_crystal_size_mid 0.21
_exptl_crystal_size_min 0.19
_refine_diff_density_max 0.338
_refine_diff_density_min -0.272
_refine_diff_density_rms 0.058
_refine_ls_extinction_method none
_refine_ls_goodness_of_fit_ref 1.152
_refine_ls_hydrogen_treatment constr
_refine_ls_matrix_type full
_refine_ls_number_parameters 430
_refine_ls_number_reflns 8057
_refine_ls_number_restraints 1
_refine_ls_restrained_S_all 1.153
_refine_ls_R_factor_all 0.1250
_refine_ls_R_factor_gt 0.0755
_refine_ls_shift/su_max 0.000
_refine_ls_shift/su_mean 0.000
_refine_ls_structure_factor_coef Fsqd
_refine_ls_weighting_details 'calc w=1/[\s^2^(Fo^2^)+(0.1000P)^2^+0.0000P] where P=(Fo^2^+2Fc^2^)/3'
_refine_ls_weighting_scheme calc
_refine_ls_wR_factor_gt 0.1839
_refine_ls_wR_factor_ref 0.2081
_reflns_number_gt 4816
_reflns_number_total 8057
_reflns_threshold_expression >2sigma(I)
_cod_data_source_file b912443h.txt
_cod_data_source_block mys1m
_cod_depositor_comments
;
The following automatic conversions were performed:
'_symmetry_cell_setting' value 'Monoclinic' changed to 'monoclinic'
according to '/home/saulius/struct/CIF-dictionaries/cif_core.dic'
dictionary named 'cif_core.dic' version 2.4.1 from 2010-06-29.

Automatic conversion script
Id: cif_fix_enum 1527 2010-12-29 10:47:43Z saulius 
;
_cod_original_cell_volume 8313(2)
_cod_original_sg_symbol_H-M C2/c
_cod_database_code 7002751

loop_
_symmetry_equiv_pos_as_xyz
'x, y, z'
'-x, y, -z+1/2'
'x+1/2, y+1/2, z'
'-x+1/2, y+1/2, -z+1/2'
'-x, -y, -z'
'x, -y, z-1/2'
'-x+1/2, -y+1/2, -z'
'x+1/2, -y+1/2, z-1/2'

loop_
_atom_site_label
_atom_site_type_symbol
_atom_site_fract_x
_atom_site_fract_y
_atom_site_fract_z
_atom_site_U_iso_or_equiv
_atom_site_adp_type
_atom_site_occupancy
_atom_site_symmetry_multiplicity
_atom_site_calc_flag
_atom_site_refinement_flags
_atom_site_disorder_assembly
_atom_site_disorder_group
Mg1 Mg 0.00970(5) 0.43297(6) 0.20456(3) 0.0362(2) Uani 1 1 d . . .
O1 O 0.02591(11) 0.34069(12) 0.16728(5) 0.0431(5) Uani 1 1 d . . .
O2 O 0.01589(10) 0.55709(11) 0.17472(5) 0.0379(4) Uani 1 1 d . . .
O3 O 0.07188(10) 0.43672(12) 0.26314(5) 0.0414(5) Uani 1 1 d . . .
C1 C 0.02040(15) 0.30312(17) 0.12806(8) 0.0367(6) Uani 1 1 d . . .
C2 C 0.02820(16) 0.20818(18) 0.12268(9) 0.0418(7) Uani 1 1 d . . .
C3 C 0.02488(18) 0.17569(18) 0.08059(9) 0.0484(7) Uani 1 1 d . . .
H3A H 0.0308 0.1143 0.0773 0.058 Uiso 1 1 calc R . .
C4 C 0.01342(18) 0.22774(19) 0.04295(9) 0.0481(7) Uani 1 1 d . . .
C5 C 0.00373(16) 0.31863(18) 0.04868(9) 0.0421(7) Uani 1 1 d . . .
H5A H -0.0047 0.3557 0.0241 0.050 Uiso 1 1 calc R . .
C6 C 0.00620(15) 0.35585(16) 0.08975(8) 0.0356(6) Uani 1 1 d . . .
C7 C -0.00985(15) 0.45538(16) 0.09544(8) 0.0342(6) Uani 1 1 d . . .
H7A H -0.0388 0.4595 0.1191 0.041 Uiso 1 1 calc R . .
C8 C 0.06017(15) 0.51053(16) 0.10993(8) 0.0331(6) Uani 1 1 d . . .
C9 C 0.11401(15) 0.51191(17) 0.08387(8) 0.0368(6) Uani 1 1 d . . .
H9A H 0.1086 0.4746 0.0594 0.044 Uiso 1 1 calc R . .
C10 C 0.17598(16) 0.56719(18) 0.09304(8) 0.0407(6) Uani 1 1 d . . .
C11 C 0.18094(16) 0.62236(19) 0.12936(9) 0.0449(7) Uani 1 1 d . . .
H11A H 0.2206 0.6620 0.1350 0.054 Uiso 1 1 calc R . .
C12 C 0.13008(16) 0.62260(18) 0.15827(8) 0.0420(7) Uani 1 1 d . . .
C13 C 0.06958(15) 0.56477(16) 0.14738(8) 0.0347(6) Uani 1 1 d . . .
C14 C 0.03740(18) 0.14557(19) 0.16312(9) 0.0502(8) Uani 1 1 d . . .
C15 C 0.0404(2) 0.0471(2) 0.14972(12) 0.0748(11) Uani 1 1 d . . .
H15A H -0.0044 0.0318 0.1299 0.112 Uiso 1 1 calc R . .
H15B H 0.0452 0.0099 0.1755 0.112 Uiso 1 1 calc R . .
H15C H 0.0821 0.0378 0.1354 0.112 Uiso 1 1 calc R . .
C16 C -0.0277(2) 0.1555(2) 0.18727(10) 0.0622(9) Uani 1 1 d . . .
H16A H -0.0312 0.2167 0.1963 0.093 Uiso 1 1 calc R . .
H16B H -0.0202 0.1173 0.2127 0.093 Uiso 1 1 calc R . .
H16C H -0.0726 0.1387 0.1680 0.093 Uiso 1 1 calc R . .
C17 C 0.1098(2) 0.1676(2) 0.19477(11) 0.0697(10) Uani 1 1 d . . .
H17A H 0.1091 0.2293 0.2037 0.105 Uiso 1 1 calc R . .
H17B H 0.1511 0.1578 0.1802 0.105 Uiso 1 1 calc R . .
H17C H 0.1144 0.1296 0.2202 0.105 Uiso 1 1 calc R . .
C18 C 0.0107(2) 0.1849(2) -0.00283(10) 0.0625(9) Uani 1 1 d . . .
C19 C -0.0573(3) 0.1241(3) -0.01278(12) 0.0974(15) Uani 1 1 d . . .
H19A H -0.0544 0.0789 0.0096 0.146 Uiso 1 1 calc R . .
H19B H -0.0590 0.0959 -0.0409 0.146 Uiso 1 1 calc R . .
H19C H -0.1013 0.1592 -0.0133 0.146 Uiso 1 1 calc R . .
C20 C 0.0025(3) 0.2537(3) -0.03948(11) 0.0924(15) Uani 1 1 d . . .
H20A H 0.0441 0.2938 -0.0345 0.139 Uiso 1 1 calc R . .
H20B H -0.0423 0.2872 -0.0400 0.139 Uiso 1 1 calc R . .
H20C H 0.0006 0.2237 -0.0672 0.139 Uiso 1 1 calc R . .
C21 C 0.0807(3) 0.1290(3) -0.00289(13) 0.0951(15) Uani 1 1 d . . .
H21A H 0.0857 0.0855 0.0204 0.143 Uiso 1 1 calc R . .
H21B H 0.1232 0.1677 0.0016 0.143 Uiso 1 1 calc R . .
H21C H 0.0771 0.0988 -0.0307 0.143 Uiso 1 1 calc R . .
C22 C -0.05638(17) 0.49774(19) 0.05487(9) 0.0453(7) Uani 1 1 d . . .
H22A H -0.0647 0.5598 0.0606 0.068 Uiso 1 1 calc R . .
H22B H -0.1031 0.4672 0.0479 0.068 Uiso 1 1 calc R . .
H22C H -0.0307 0.4929 0.0305 0.068 Uiso 1 1 calc R . .
C23 C 0.23490(16) 0.5715(2) 0.06355(9) 0.0471(7) Uani 1 1 d . . .
C24 C 0.2361(2) 0.4863(2) 0.03600(11) 0.0625(9) Uani 1 1 d . . .
H24A H 0.1883 0.4774 0.0180 0.094 Uiso 1 1 calc R . .
H24B H 0.2481 0.4357 0.0552 0.094 Uiso 1 1 calc R . .
H24C H 0.2726 0.4924 0.0175 0.094 Uiso 1 1 calc R . .
C25 C 0.2174(2) 0.6520(2) 0.03281(11) 0.0652(9) Uani 1 1 d . . .
H25A H 0.2169 0.7056 0.0500 0.098 Uiso 1 1 calc R . .
H25B H 0.1697 0.6437 0.0145 0.098 Uiso 1 1 calc R . .
H25C H 0.2545 0.6571 0.0147 0.098 Uiso 1 1 calc R . .
C26 C 0.31215(19) 0.5827(3) 0.09129(11) 0.0780(12) Uani 1 1 d . . .
H26A H 0.3133 0.6356 0.1091 0.117 Uiso 1 1 calc R . .
H26B H 0.3479 0.5883 0.0722 0.117 Uiso 1 1 calc R . .
H26C H 0.3238 0.5312 0.1099 0.117 Uiso 1 1 calc R . .
C27 C 0.1457(2) 0.6898(2) 0.19764(10) 0.0556(8) Uani 1 1 d . . .
C28 C 0.1292(3) 0.7838(2) 0.17837(14) 0.1022(17) Uani 1 1 d . . .
H28A H 0.1382 0.8274 0.2016 0.153 Uiso 1 1 calc R . .
H28B H 0.0784 0.7871 0.1640 0.153 Uiso 1 1 calc R . .
H28C H 0.1608 0.7959 0.1574 0.153 Uiso 1 1 calc R . .
C29 C 0.2287(2) 0.6844(3) 0.21856(13) 0.0999(15) Uani 1 1 d . . .
H29A H 0.2396 0.6257 0.2308 0.150 Uiso 1 1 calc R . .
H29B H 0.2397 0.7285 0.2415 0.150 Uiso 1 1 calc R . .
H29C H 0.2582 0.6956 0.1964 0.150 Uiso 1 1 calc R . .
C30 C 0.1035(3) 0.6737(3) 0.23388(12) 0.0952(16) Uani 1 1 d . . .
H30A H 0.1150 0.6151 0.2461 0.143 Uiso 1 1 calc R . .
H30B H 0.0513 0.6776 0.2225 0.143 Uiso 1 1 calc R . .
H30C H 0.1169 0.7180 0.2564 0.143 Uiso 1 1 calc R . .
C31 C -0.04817(18) 0.6136(2) 0.16135(10) 0.0515(8) Uani 1 1 d . . .
H31A H -0.0335 0.6675 0.1482 0.077 Uiso 1 1 calc R . .
H31B H -0.0694 0.6287 0.1866 0.077 Uiso 1 1 calc R . .
H31C H -0.0841 0.5822 0.1403 0.077 Uiso 1 1 calc R . .
C32 C 0.14714(18) 0.4131(3) 0.27301(10) 0.0714(11) Uani 1 1 d . . .
H32A H 0.1745 0.4503 0.2557 0.086 Uiso 1 1 calc R . .
H32B H 0.1525 0.3512 0.2644 0.086 Uiso 1 1 calc R . .
C33 C 0.18045(17) 0.4233(2) 0.32066(10) 0.0524(8) Uani 1 1 d . . .
C34 C 0.2286(2) 0.4920(3) 0.33517(13) 0.0766(11) Uani 1 1 d . . .
H34A H 0.2407 0.5332 0.3150 0.092 Uiso 1 1 calc R . .
C35 C 0.2590(3) 0.5011(4) 0.37876(17) 0.1006(15) Uani 1 1 d . . .
H35A H 0.2922 0.5474 0.3879 0.121 Uiso 1 1 calc R . .
C36 C 0.2411(3) 0.4435(5) 0.40817(14) 0.1051(18) Uani 1 1 d . . .
H36A H 0.2610 0.4510 0.4378 0.126 Uiso 1 1 calc R . .
C37 C 0.1936(3) 0.3731(4) 0.39531(14) 0.0907(15) Uani 1 1 d . . .
H37A H 0.1822 0.3324 0.4159 0.109 Uiso 1 1 calc R . .
C38 C 0.16321(19) 0.3639(2) 0.35157(12) 0.0634(9) Uani 1 1 d . . .
H38A H 0.1306 0.3170 0.3426 0.076 Uiso 1 1 calc R . .
C41 C -0.2127(6) 0.7900(4) 0.1171(2) 0.258(7) Uani 1 1 d GD . .
C42 C -0.2707(3) 0.8210(7) 0.1364(4) 0.282(11) Uani 1 1 d G . .
H42A H -0.3191 0.8035 0.1252 0.338 Uiso 1 1 calc R . .
C43 C -0.2564(7) 0.8782(7) 0.1725(4) 0.349(15) Uani 1 1 d G . .
H43A H -0.2952 0.8989 0.1855 0.419 Uiso 1 1 calc R . .
C44 C -0.1842(9) 0.9043(5) 0.1892(2) 0.258(7) Uani 1 1 d G . .
H44A H -0.1746 0.9426 0.2134 0.310 Uiso 1 1 calc R . .
C45 C -0.1262(5) 0.8734(6) 0.1699(4) 0.346(14) Uani 1 1 d G . .
H45A H -0.0779 0.8909 0.1811 0.415 Uiso 1 1 calc R . .
C46 C -0.1405(4) 0.8162(6) 0.1338(4) 0.208(6) Uani 1 1 d G . .
H46A H -0.1017 0.7955 0.1208 0.250 Uiso 1 1 calc R . .
C47 C -0.2395(14) 0.7310(10) 0.0784(4) 0.54(2) Uani 1 1 d D . .
H47A H -0.2922 0.7235 0.0751 0.814 Uiso 1 1 calc R . .
H47B H -0.2158 0.6735 0.0830 0.814 Uiso 1 1 calc R . .
H47C H -0.2278 0.7580 0.0523 0.814 Uiso 1 1 calc R . .

loop_
_atom_site_aniso_label
_atom_site_aniso_U_11
_atom_site_aniso_U_22
_atom_site_aniso_U_33
_atom_site_aniso_U_23
_atom_site_aniso_U_13
_atom_site_aniso_U_12
Mg1 0.0359(5) 0.0385(5) 0.0348(4) -0.0006(4) 0.0081(4) -0.0028(4)
O1 0.0472(12) 0.0404(10) 0.0414(10) -0.0041(8) 0.0070(9) 0.0015(9)
O2 0.0396(11) 0.0359(9) 0.0416(10) -0.0022(7) 0.0163(8) -0.0040(8)
O3 0.0313(10) 0.0521(11) 0.0403(9) -0.0021(8) 0.0048(8) 0.0044(9)
C1 0.0329(15) 0.0350(14) 0.0429(15) -0.0051(11) 0.0090(12) -0.0031(12)
C2 0.0397(17) 0.0349(14) 0.0507(16) 0.0016(12) 0.0081(13) -0.0011(13)
C3 0.055(2) 0.0314(14) 0.0610(18) -0.0042(13) 0.0164(15) -0.0001(14)
C4 0.058(2) 0.0389(15) 0.0513(16) -0.0074(13) 0.0195(14) -0.0074(14)
C5 0.0494(18) 0.0357(14) 0.0428(15) -0.0018(12) 0.0130(13) -0.0050(13)
C6 0.0331(15) 0.0284(13) 0.0463(15) -0.0057(11) 0.0095(12) -0.0068(11)
C7 0.0323(15) 0.0333(13) 0.0378(13) -0.0021(10) 0.0088(11) -0.0029(11)
C8 0.0335(15) 0.0293(12) 0.0368(13) 0.0019(10) 0.0072(11) -0.0024(11)
C9 0.0367(16) 0.0394(14) 0.0362(13) -0.0023(11) 0.0114(11) 0.0005(12)
C10 0.0387(16) 0.0443(15) 0.0399(14) 0.0036(12) 0.0097(12) -0.0050(13)
C11 0.0374(17) 0.0512(17) 0.0470(15) -0.0022(13) 0.0101(13) -0.0184(14)
C12 0.0437(17) 0.0419(15) 0.0415(14) -0.0039(12) 0.0111(12) -0.0110(13)
C13 0.0374(15) 0.0327(13) 0.0361(13) 0.0023(11) 0.0127(11) -0.0041(12)
C14 0.052(2) 0.0423(16) 0.0554(17) 0.0059(13) 0.0065(15) 0.0047(14)
C15 0.099(3) 0.0406(18) 0.084(2) 0.0154(16) 0.014(2) 0.0071(19)
C16 0.069(2) 0.061(2) 0.0578(19) 0.0136(15) 0.0134(17) -0.0063(18)
C17 0.060(2) 0.065(2) 0.080(2) 0.0162(18) -0.0019(19) 0.0104(18)
C18 0.094(3) 0.0430(17) 0.0558(18) -0.0094(14) 0.0293(18) -0.0037(18)
C19 0.135(4) 0.085(3) 0.074(2) -0.033(2) 0.022(3) -0.040(3)
C20 0.164(5) 0.067(2) 0.053(2) -0.0100(18) 0.038(2) 0.004(3)
C21 0.127(4) 0.080(3) 0.089(3) -0.017(2) 0.049(3) 0.022(3)
C22 0.0459(18) 0.0402(15) 0.0489(15) 0.0007(12) 0.0061(13) -0.0021(14)
C23 0.0378(16) 0.0592(18) 0.0467(15) 0.0038(13) 0.0141(13) -0.0045(14)
C24 0.054(2) 0.074(2) 0.066(2) 0.0026(17) 0.0276(17) 0.0099(18)
C25 0.067(2) 0.068(2) 0.066(2) 0.0142(17) 0.0273(18) -0.0026(19)
C26 0.0357(19) 0.129(4) 0.071(2) 0.007(2) 0.0159(17) -0.009(2)
C27 0.063(2) 0.0528(18) 0.0527(17) -0.0128(14) 0.0165(16) -0.0265(16)
C28 0.165(5) 0.046(2) 0.099(3) -0.017(2) 0.034(3) -0.016(3)
C29 0.078(3) 0.140(4) 0.078(3) -0.043(3) 0.003(2) -0.040(3)
C30 0.128(4) 0.106(3) 0.061(2) -0.043(2) 0.043(2) -0.064(3)
C31 0.0480(19) 0.0487(17) 0.0608(18) 0.0022(14) 0.0177(15) 0.0118(15)
C32 0.0339(17) 0.125(3) 0.0547(19) -0.0135(19) 0.0053(14) 0.019(2)
C33 0.0332(16) 0.073(2) 0.0505(17) -0.0042(15) 0.0055(13) 0.0131(16)
C34 0.061(3) 0.085(3) 0.084(3) -0.003(2) 0.012(2) -0.015(2)
C35 0.069(3) 0.136(4) 0.093(3) -0.040(3) 0.003(3) -0.018(3)
C36 0.066(3) 0.183(6) 0.060(3) -0.022(3) -0.005(2) 0.023(4)
C37 0.071(3) 0.130(4) 0.076(3) 0.036(3) 0.026(2) 0.050(3)
C38 0.044(2) 0.072(2) 0.075(2) 0.0016(18) 0.0131(17) 0.0135(17)
C41 0.227(14) 0.197(11) 0.334(17) 0.200(12) 0.013(14) -0.002(11)
C42 0.117(6) 0.312(16) 0.45(2) 0.312(18) 0.156(10) 0.107(8)
C43 0.45(3) 0.34(2) 0.34(2) 0.218(18) 0.29(2) 0.25(2)
C44 0.35(2) 0.195(10) 0.251(10) 0.160(9) 0.103(15) 0.088(14)
C45 0.234(14) 0.241(18) 0.60(4) 0.31(2) 0.172(17) 0.123(11)
C46 0.139(8) 0.157(9) 0.360(15) 0.166(10) 0.133(9) 0.094(6)
C47 0.55(4) 0.36(3) 0.61(4) 0.29(3) -0.19(3) -0.19(3)

loop_
_atom_type_symbol
_atom_type_description
_atom_type_scat_dispersion_real
_atom_type_scat_dispersion_imag
_atom_type_scat_source
C C 0.0033 0.0016 'International Tables Vol C Tables 4.2.6.8 and 6.1.1.4'
H H 0.0000 0.0000 'International Tables Vol C Tables 4.2.6.8 and 6.1.1.4'
O O 0.0106 0.0060 'International Tables Vol C Tables 4.2.6.8 and 6.1.1.4'
Mg Mg 0.0486 0.0363 'International Tables Vol C Tables 4.2.6.8 and 6.1.1.4'

loop_
_geom_angle_atom_site_label_1
_geom_angle_atom_site_label_2
_geom_angle_atom_site_label_3
_geom_angle
_geom_angle_site_symmetry_1
_geom_angle_site_symmetry_3
_geom_angle_publ_flag
O1 Mg1 O3 124.40(9) . 2 ?
O1 Mg1 O3 117.59(9) . . ?
O3 Mg1 O3 84.27(9) 2 . ?
O1 Mg1 O2 110.97(8) . . ?
O3 Mg1 O2 108.08(8) 2 . ?
O3 Mg1 O2 108.35(8) . . ?
O1 Mg1 Mg1 131.67(6) . 2 ?
O3 Mg1 Mg1 42.39(5) 2 2 ?
O3 Mg1 Mg1 41.98(6) . 2 ?
O2 Mg1 Mg1 117.14(5) . 2 ?
C1 O1 Mg1 152.88(17) . . ?
C13 O2 C31 113.64(19) . . ?
C13 O2 Mg1 115.88(14) . . ?
C31 O2 Mg1 122.62(17) . . ?
C32 O3 Mg1 134.40(19) . 2 ?
C32 O3 Mg1 125.48(17) . . ?
Mg1 O3 Mg1 95.64(9) 2 . ?
O1 C1 C6 120.4(2) . . ?
O1 C1 C2 122.1(2) . . ?
C6 C1 C2 117.5(2) . . ?
C3 C2 C1 117.9(2) . . ?
C3 C2 C14 122.0(2) . . ?
C1 C2 C14 120.1(2) . . ?
C2 C3 C4 124.8(3) . . ?
C2 C3 H3A 117.6 . . ?
C4 C3 H3A 117.6 . . ?
C3 C4 C5 116.5(3) . . ?
C3 C4 C18 120.9(3) . . ?
C5 C4 C18 122.6(3) . . ?
C6 C5 C4 121.9(2) . . ?
C6 C5 H5A 119.0 . . ?
C4 C5 H5A 119.0 . . ?
C5 C6 C1 121.3(2) . . ?
C5 C6 C7 121.4(2) . . ?
C1 C6 C7 117.2(2) . . ?
C22 C7 C8 109.7(2) . . ?
C22 C7 C6 113.6(2) . . ?
C8 C7 C6 112.8(2) . . ?
C22 C7 H7A 106.8 . . ?
C8 C7 H7A 106.8 . . ?
C6 C7 H7A 106.8 . . ?
C9 C8 C13 118.6(2) . . ?
C9 C8 C7 119.4(2) . . ?
C13 C8 C7 121.9(2) . . ?
C8 C9 C10 122.3(2) . . ?
C8 C9 H9A 118.9 . . ?
C10 C9 H9A 118.9 . . ?
C11 C10 C9 116.8(2) . . ?
C11 C10 C23 120.4(3) . . ?
C9 C10 C23 122.8(2) . . ?
C10 C11 C12 124.3(3) . . ?
C10 C11 H11A 117.8 . . ?
C12 C11 H11A 117.8 . . ?
C13 C12 C11 115.8(2) . . ?
C13 C12 C27 127.6(2) . . ?
C11 C12 C27 116.6(2) . . ?
C8 C13 C12 122.1(2) . . ?
C8 C13 O2 116.9(2) . . ?
C12 C13 O2 121.0(2) . . ?
C16 C14 C15 107.1(3) . . ?
C16 C14 C17 109.4(3) . . ?
C15 C14 C17 108.0(3) . . ?
C16 C14 C2 110.8(2) . . ?
C15 C14 C2 111.4(2) . . ?
C17 C14 C2 110.0(3) . . ?
C14 C15 H15A 109.5 . . ?
C14 C15 H15B 109.5 . . ?
H15A C15 H15B 109.5 . . ?
C14 C15 H15C 109.5 . . ?
H15A C15 H15C 109.5 . . ?
H15B C15 H15C 109.5 . . ?
C14 C16 H16A 109.5 . . ?
C14 C16 H16B 109.5 . . ?
H16A C16 H16B 109.5 . . ?
C14 C16 H16C 109.5 . . ?
H16A C16 H16C 109.5 . . ?
H16B C16 H16C 109.5 . . ?
C14 C17 H17A 109.5 . . ?
C14 C17 H17B 109.5 . . ?
H17A C17 H17B 109.5 . . ?
C14 C17 H17C 109.5 . . ?
H17A C17 H17C 109.5 . . ?
H17B C17 H17C 109.5 . . ?
C20 C18 C19 106.5(3) . . ?
C20 C18 C21 109.7(3) . . ?
C19 C18 C21 109.4(3) . . ?
C20 C18 C4 112.7(3) . . ?
C19 C18 C4 108.7(3) . . ?
C21 C18 C4 109.7(3) . . ?
C18 C19 H19A 109.5 . . ?
C18 C19 H19B 109.5 . . ?
H19A C19 H19B 109.5 . . ?
C18 C19 H19C 109.5 . . ?
H19A C19 H19C 109.5 . . ?
H19B C19 H19C 109.5 . . ?
C18 C20 H20A 109.5 . . ?
C18 C20 H20B 109.5 . . ?
H20A C20 H20B 109.5 . . ?
C18 C20 H20C 109.5 . . ?
H20A C20 H20C 109.5 . . ?
H20B C20 H20C 109.5 . . ?
C18 C21 H21A 109.5 . . ?
C18 C21 H21B 109.5 . . ?
H21A C21 H21B 109.5 . . ?
C18 C21 H21C 109.5 . . ?
H21A C21 H21C 109.5 . . ?
H21B C21 H21C 109.5 . . ?
C7 C22 H22A 109.5 . . ?
C7 C22 H22B 109.5 . . ?
H22A C22 H22B 109.5 . . ?
C7 C22 H22C 109.5 . . ?
H22A C22 H22C 109.5 . . ?
H22B C22 H22C 109.5 . . ?
C25 C23 C26 109.5(3) . . ?
C25 C23 C24 109.2(2) . . ?
C26 C23 C24 107.3(3) . . ?
C25 C23 C10 108.0(2) . . ?
C26 C23 C10 110.7(2) . . ?
C24 C23 C10 112.2(2) . . ?
C23 C24 H24A 109.5 . . ?
C23 C24 H24B 109.5 . . ?
H24A C24 H24B 109.5 . . ?
C23 C24 H24C 109.5 . . ?
H24A C24 H24C 109.5 . . ?
H24B C24 H24C 109.5 . . ?
C23 C25 H25A 109.5 . . ?
C23 C25 H25B 109.5 . . ?
H25A C25 H25B 109.5 . . ?
C23 C25 H25C 109.5 . . ?
H25A C25 H25C 109.5 . . ?
H25B C25 H25C 109.5 . . ?
C23 C26 H26A 109.5 . . ?
C23 C26 H26B 109.5 . . ?
H26A C26 H26B 109.5 . . ?
C23 C26 H26C 109.5 . . ?
H26A C26 H26C 109.5 . . ?
H26B C26 H26C 109.5 . . ?
C30 C27 C28 110.3(3) . . ?
C30 C27 C29 106.5(3) . . ?
C28 C27 C29 108.7(3) . . ?
C30 C27 C12 115.7(3) . . ?
C28 C27 C12 106.8(3) . . ?
C29 C27 C12 108.7(3) . . ?
C27 C28 H28A 109.5 . . ?
C27 C28 H28B 109.5 . . ?
H28A C28 H28B 109.5 . . ?
C27 C28 H28C 109.5 . . ?
H28A C28 H28C 109.5 . . ?
H28B C28 H28C 109.5 . . ?
C27 C29 H29A 109.5 . . ?
C27 C29 H29B 109.5 . . ?
H29A C29 H29B 109.5 . . ?
C27 C29 H29C 109.5 . . ?
H29A C29 H29C 109.5 . . ?
H29B C29 H29C 109.5 . . ?
C27 C30 H30A 109.5 . . ?
C27 C30 H30B 109.5 . . ?
H30A C30 H30B 109.5 . . ?
C27 C30 H30C 109.5 . . ?
H30A C30 H30C 109.5 . . ?
H30B C30 H30C 109.5 . . ?
O2 C31 H31A 109.5 . . ?
O2 C31 H31B 109.5 . . ?
H31A C31 H31B 109.5 . . ?
O2 C31 H31C 109.5 . . ?
H31A C31 H31C 109.5 . . ?
H31B C31 H31C 109.5 . . ?
O3 C32 C33 113.6(2) . . ?
O3 C32 H32A 108.8 . . ?
C33 C32 H32A 108.8 . . ?
O3 C32 H32B 108.8 . . ?
C33 C32 H32B 108.8 . . ?
H32A C32 H32B 107.7 . . ?
C34 C33 C38 117.8(3) . . ?
C34 C33 C32 121.4(3) . . ?
C38 C33 C32 120.7(3) . . ?
C35 C34 C33 121.3(4) . . ?
C35 C34 H34A 119.3 . . ?
C33 C34 H34A 119.3 . . ?
C36 C35 C34 119.9(5) . . ?
C36 C35 H35A 120.0 . . ?
C34 C35 H35A 120.0 . . ?
C35 C36 C37 121.1(4) . . ?
C35 C36 H36A 119.5 . . ?
C37 C36 H36A 119.5 . . ?
C38 C37 C36 119.0(4) . . ?
C38 C37 H37A 120.5 . . ?
C36 C37 H37A 120.5 . . ?
C37 C38 C33 120.9(4) . . ?
C37 C38 H38A 119.5 . . ?
C33 C38 H38A 119.5 . . ?
C42 C41 C46 120.0 . . ?
C42 C41 C47 111.8(13) . . ?
C46 C41 C47 128.2(13) . . ?
C41 C42 C43 120.0 . . ?
C41 C42 H42A 120.0 . . ?
C43 C42 H42A 120.0 . . ?
C42 C43 C44 120.0 . . ?
C42 C43 H43A 120.0 . . ?
C44 C43 H43A 120.0 . . ?
C45 C44 C43 120.0 . . ?
C45 C44 H44A 120.0 . . ?
C43 C44 H44A 120.0 . . ?
C46 C45 C44 120.0 . . ?
C46 C45 H45A 120.0 . . ?
C44 C45 H45A 120.0 . . ?
C45 C46 C41 120.0 . . ?
C45 C46 H46A 120.0 . . ?
C41 C46 H46A 120.0 . . ?
C41 C47 H47A 109.5 . . ?
C41 C47 H47B 109.5 . . ?
H47A C47 H47B 109.5 . . ?
C41 C47 H47C 109.5 . . ?
H47A C47 H47C 109.5 . . ?
H47B C47 H47C 109.5 . . ?

loop_
_geom_bond_atom_site_label_1
_geom_bond_atom_site_label_2
_geom_bond_distance
_geom_bond_site_symmetry_2
_geom_bond_publ_flag
Mg1 O1 1.8520(19) . ?
Mg1 O3 1.943(2) 2 ?
Mg1 O3 1.9587(19) . ?
Mg1 O2 2.0795(19) . ?
Mg1 Mg1 2.8914(16) 2 ?
O1 C1 1.322(3) . ?
O2 C13 1.413(3) . ?
O2 C31 1.445(3) . ?
O3 C32 1.405(4) . ?
O3 Mg1 1.943(2) 2 ?
C1 C6 1.405(4) . ?
C1 C2 1.435(4) . ?
C2 C3 1.378(4) . ?
C2 C14 1.544(4) . ?
C3 C4 1.382(4) . ?
C3 H3A 0.9300 . ?
C4 C5 1.382(4) . ?
C4 C18 1.544(4) . ?
C5 C6 1.378(4) . ?
C5 H5A 0.9300 . ?
C6 C7 1.529(3) . ?
C7 C22 1.521(4) . ?
C7 C8 1.524(4) . ?
C7 H7A 0.9800 . ?
C8 C9 1.382(4) . ?
C8 C13 1.396(3) . ?
C9 C10 1.392(4) . ?
C9 H9A 0.9300 . ?
C10 C11 1.381(4) . ?
C10 C23 1.535(4) . ?
C11 C12 1.403(4) . ?
C11 H11A 0.9300 . ?
C12 C13 1.398(4) . ?
C12 C27 1.562(4) . ?
C14 C16 1.525(4) . ?
C14 C15 1.529(4) . ?
C14 C17 1.537(5) . ?
C15 H15A 0.9600 . ?
C15 H15B 0.9600 . ?
C15 H15C 0.9600 . ?
C16 H16A 0.9600 . ?
C16 H16B 0.9600 . ?
C16 H16C 0.9600 . ?
C17 H17A 0.9600 . ?
C17 H17B 0.9600 . ?
C17 H17C 0.9600 . ?
C18 C20 1.515(5) . ?
C18 C19 1.528(6) . ?
C18 C21 1.533(6) . ?
C19 H19A 0.9600 . ?
C19 H19B 0.9600 . ?
C19 H19C 0.9600 . ?
C20 H20A 0.9600 . ?
C20 H20B 0.9600 . ?
C20 H20C 0.9600 . ?
C21 H21A 0.9600 . ?
C21 H21B 0.9600 . ?
C21 H21C 0.9600 . ?
C22 H22A 0.9600 . ?
C22 H22B 0.9600 . ?
C22 H22C 0.9600 . ?
C23 C25 1.528(4) . ?
C23 C26 1.528(4) . ?
C23 C24 1.530(4) . ?
C24 H24A 0.9600 . ?
C24 H24B 0.9600 . ?
C24 H24C 0.9600 . ?
C25 H25A 0.9600 . ?
C25 H25B 0.9600 . ?
C25 H25C 0.9600 . ?
C26 H26A 0.9600 . ?
C26 H26B 0.9600 . ?
C26 H26C 0.9600 . ?
C27 C30 1.491(5) . ?
C27 C28 1.531(5) . ?
C27 C29 1.546(5) . ?
C28 H28A 0.9600 . ?
C28 H28B 0.9600 . ?
C28 H28C 0.9600 . ?
C29 H29A 0.9600 . ?
C29 H29B 0.9600 . ?
C29 H29C 0.9600 . ?
C30 H30A 0.9600 . ?
C30 H30B 0.9600 . ?
C30 H30C 0.9600 . ?
C31 H31A 0.9600 . ?
C31 H31B 0.9600 . ?
C31 H31C 0.9600 . ?
C32 C33 1.496(4) . ?
C32 H32A 0.9700 . ?
C32 H32B 0.9700 . ?
C33 C34 1.375(5) . ?
C33 C38 1.379(5) . ?
C34 C35 1.368(6) . ?
C34 H34A 0.9300 . ?
C35 C36 1.334(7) . ?
C35 H35A 0.9300 . ?
C36 C37 1.377(7) . ?
C36 H36A 0.9300 . ?
C37 C38 1.372(5) . ?
C37 H37A 0.9300 . ?
C38 H38A 0.9300 . ?
C41 C42 1.3900 . ?
C41 C46 1.3900 . ?
C41 C47 1.494(6) . ?
C42 C43 1.3900 . ?
C42 H42A 0.9300 . ?
C43 C44 1.3900 . ?
C43 H43A 0.9300 . ?
C44 C45 1.3900 . ?
C44 H44A 0.9300 . ?
C45 C46 1.3900 . ?
C45 H45A 0.9300 . ?
C46 H46A 0.9300 . ?
C47 H47A 0.9600 . ?
C47 H47B 0.9600 . ?
C47 H47C 0.9600 . ?
